data_1543534
loop_
_publ_author_name
'H\"ohne, Martha'
'M\"uller, Bernd H.'
'Spannenberg, Anke'
'Rosenthal, Uwe'

_publ_section_title
;
 Di-\m-chlorido-bis({4-[bis(trimethylsilyl)amino]-6-chloro-2,2,8,8-tetramethyl-5,7-bis(trimethylsilyl)-3,5,7-triaza-4,6-diphospha-2,8-disilanon-3-en-4-ido-\k^2^<i>P</i>,<i>P</i>'}palladium(II))
 diethyl ether disolvate
;
_journal_coeditor_code IS4009
_journal_issue 6
_journal_name_full IUCrData
_journal_page_first x160986
_journal_paper_doi 10.1107/S241431461600986X
_journal_volume 1
_journal_year 2016
_chemical_formula_iupac '[Pd2 (C18 H54 Cl2 N4 P2 Si6)2 Cl2], 2C4 H10 O'
_chemical_formula_moiety 'C36 H108 Cl4 N8 P4 Pd2 Si12, 2(C4 H10 O)'
_chemical_formula_sum 'C44 H128 Cl4 N8 O2 P4 Pd2 Si12'
_chemical_formula_weight 1617.10
_chemical_name_systematic
;Di-\m-chlorido-bis({4-[bis(trimethylsilyl)amino]-6-chloro-2,2,8,8-tetramethyl-
5,7-bis(trimethylsilyl)-3,5,7-triaza-4,6-diphospha-2,8-disilanon-3-en-4-ido-\k^2^<i>P</i>,<i>P</i>'}palladium(II))
diethyl ether disolvate
;
_space_group_crystal_system triclinic
_space_group_IT_number 2
_space_group_name_Hall '-P 1'
_space_group_name_H-M_alt 'P -1'
_symmetry_space_group_name_Hall '-P 1'
_symmetry_space_group_name_H-M 'P -1'
_atom_sites_solution_hydrogens geom
_audit_creation_method SHELXL-2014/7
_cell_angle_alpha 104.1592(6)
_cell_angle_beta 101.3576(6)
_cell_angle_gamma 112.6871(6)
_cell_formula_units_Z 1
_cell_length_a 12.7331(3)
_cell_length_b 12.9694(3)
_cell_length_c 14.6354(3)
_cell_measurement_reflns_used 9897
_cell_measurement_temperature 150(2)
_cell_measurement_theta_max 28.99
_cell_measurement_theta_min 2.47
_cell_volume 2044.33(8)
_computing_cell_refinement
;
SAINT (Bruker, 2013)
;
_computing_data_collection
;
APEX2 (Bruker, 2014)
;
_computing_data_reduction
;
SAINT (Bruker, 2013)
;
_computing_molecular_graphics
;
XP in SHELXTL (Sheldrick, 2008)
;
_computing_publication_material
;
publCIF (Westrip, 2010)
;
_computing_structure_refinement
;
SHELXL2014 (Sheldrick, 2015)
;
_computing_structure_solution
;
SHELXS97 (Sheldrick, 2008)
;
_diffrn_ambient_temperature 150(2)
_diffrn_detector_area_resol_mean 8.3333
_diffrn_measured_fraction_theta_full 1.000
_diffrn_measured_fraction_theta_max 0.999
_diffrn_measurement_device_type 'Bruker APEXII CCD'
_diffrn_measurement_method '\f and \w scans'
_diffrn_radiation_type MoK\a
_diffrn_radiation_wavelength 0.71073
_diffrn_reflns_av_R_equivalents 0.0209
_diffrn_reflns_limit_h_max 16
_diffrn_reflns_limit_h_min -16
_diffrn_reflns_limit_k_max 17
_diffrn_reflns_limit_k_min -17
_diffrn_reflns_limit_l_max 19
_diffrn_reflns_limit_l_min -19
_diffrn_reflns_number 40794
_diffrn_reflns_theta_full 25.242
_diffrn_reflns_theta_max 28.000
_diffrn_reflns_theta_min 1.518
_exptl_absorpt_coefficient_mu 0.861
_exptl_absorpt_correction_T_max 0.86
_exptl_absorpt_correction_T_min 0.77
_exptl_absorpt_correction_type multi-scan
_exptl_absorpt_process_details
;
(SADABS; Bruker, 2014)
;
_exptl_crystal_colour yellow
_exptl_crystal_density_diffrn 1.314
_exptl_crystal_description prism
_exptl_crystal_F_000 852
_exptl_crystal_size_max 0.418
_exptl_crystal_size_mid 0.400
_exptl_crystal_size_min 0.184
_refine_diff_density_max 0.950
_refine_diff_density_min -0.915
_refine_ls_extinction_method none
_refine_ls_goodness_of_fit_ref 1.042
_refine_ls_hydrogen_treatment constr
_refine_ls_matrix_type full
_refine_ls_number_parameters 367
_refine_ls_number_reflns 9871
_refine_ls_number_restraints 29
_refine_ls_restrained_S_all 1.048
_refine_ls_R_factor_all 0.0320
_refine_ls_R_factor_gt 0.0285
_refine_ls_shift/su_max 0.001
_refine_ls_shift/su_mean 0.000
_refine_ls_structure_factor_coef Fsqd
_refine_ls_weighting_details 'w=1/[\s^2^(Fo^2^)+(0.0355P)^2^+2.0017P] where P=(Fo^2^+2Fc^2^)/3'
_refine_ls_weighting_scheme calc
_refine_ls_wR_factor_gt 0.0728
_refine_ls_wR_factor_ref 0.0755
_reflns_number_gt 8984
_reflns_number_total 9871
_reflns_threshold_expression 'I > 2\s(I)'
_cod_data_source_file is4009sup1.cif
_cod_data_source_block I
_cod_original_cell_volume 2044.32(8)
_cod_database_code 1543534
_shelx_space_group_comment
;
The symmetry employed for this shelxl refinement is uniquely defined
by the following loop, which should always be used as a source of
symmetry information in preference to the above space-group names.
They are only intended as comments.
;

loop_
_space_group_symop_operation_xyz
'x, y, z'
'-x, -y, -z'

loop_
_atom_site_type_symbol
_atom_site_label
_atom_site_fract_x
_atom_site_fract_y
_atom_site_fract_z
_atom_site_U_iso_or_equiv
_atom_site_adp_type
_atom_site_calc_flag
_atom_site_occupancy
_atom_site_disorder_assembly
_atom_site_disorder_group
C C1 0.6444(3) 0.1775(4) 0.2536(4) 0.0864(14) Uani d 1 . .
H H1A 0.6442 0.1971 0.3226 0.130 Uiso calc 1 . .
H H1B 0.7235 0.1847 0.2523 0.130 Uiso calc 1 . .
H H1C 0.5825 0.0954 0.2142 0.130 Uiso calc 1 . .
C C2 0.6250(3) 0.2550(3) 0.0734(2) 0.0517(7) Uani d 1 . .
H H2A 0.5583 0.1781 0.0276 0.078 Uiso calc 1 . .
H H2B 0.7017 0.2535 0.0751 0.078 Uiso calc 1 . .
H H2C 0.6217 0.3190 0.0506 0.078 Uiso calc 1 . .
C C3 0.7322(2) 0.4325(3) 0.2872(2) 0.0539(7) Uani d 1 . .
H H3A 0.7625 0.4829 0.2489 0.081 Uiso calc 1 . .
H H3B 0.7983 0.4239 0.3262 0.081 Uiso calc 1 . .
H H3C 0.6988 0.4697 0.3323 0.081 Uiso calc 1 . .
C C4 0.1995(2) 0.0972(2) 0.1565(2) 0.0443(6) Uani d 1 . .
H H4A 0.1965 0.1676 0.1972 0.066 Uiso calc 1 . .
H H4B 0.1485 0.0265 0.1687 0.066 Uiso calc 1 . .
H H4C 0.1705 0.0858 0.0859 0.066 Uiso calc 1 . .
C C5 0.3946(2) 0.1077(2) 0.3154(2) 0.0433(6) Uani d 1 . .
H H5A 0.4650 0.0928 0.3264 0.065 Uiso calc 1 . .
H H5B 0.3262 0.0417 0.3191 0.065 Uiso calc 1 . .
H H5C 0.4128 0.1826 0.3666 0.065 Uiso calc 1 . .
C C6 0.3559(3) -0.0021(3) 0.0910(2) 0.0583(8) Uani d 1 . .
H H6A 0.3386 0.0099 0.0272 0.087 Uiso calc 1 . .
H H6B 0.2941 -0.0795 0.0855 0.087 Uiso calc 1 . .
H H6C 0.4351 -0.0006 0.1080 0.087 Uiso calc 1 . .
C C7 0.0637(2) 0.2099(2) -0.0030(2) 0.0447(6) Uani d 1 . .
H H7A 0.0499 0.1267 -0.0250 0.067 Uiso calc 1 . .
H H7B 0.0159 0.2226 -0.0564 0.067 Uiso calc 1 . .
H H7C 0.0397 0.2270 0.0564 0.067 Uiso calc 1 . .
C C8 0.2971(3) 0.2308(3) -0.04103(17) 0.0472(7) Uani d 1 . .
H H8A 0.3813 0.2862 -0.0280 0.071 Uiso calc 1 . .
H H8B 0.2536 0.1990 -0.1127 0.071 Uiso calc 1 . .
H H8C 0.2936 0.1648 -0.0183 0.071 Uiso calc 1 . .
C C9 0.2465(2) 0.4447(2) -0.00733(17) 0.0392(5) Uani d 1 . .
H H9A 0.2120 0.4890 0.0302 0.059 Uiso calc 1 . .
H H9B 0.2056 0.4191 -0.0789 0.059 Uiso calc 1 . .
H H9C 0.3325 0.4963 0.0085 0.059 Uiso calc 1 . .
C C10 -0.0606(2) 0.1388(2) 0.2237(2) 0.0481(6) Uani d 1 . .
H H10A -0.1082 0.1654 0.1831 0.072 Uiso calc 1 . .
H H10B -0.1109 0.0892 0.2544 0.072 Uiso calc 1 . .
H H10C -0.0320 0.0919 0.1815 0.072 Uiso calc 1 . .
C C11 0.0147(3) 0.3501(3) 0.4110(2) 0.0465(6) Uani d 1 . .
H H11A 0.0827 0.4211 0.4631 0.070 Uiso calc 1 . .
H H11B -0.0296 0.2958 0.4416 0.070 Uiso calc 1 . .
H H11C -0.0392 0.3741 0.3741 0.070 Uiso calc 1 . .
C C12 0.1624(3) 0.2200(3) 0.3995(2) 0.0469(6) Uani d 1 . .
H H12A 0.1869 0.1699 0.3557 0.070 Uiso calc 1 . .
H H12B 0.1138 0.1734 0.4327 0.070 Uiso calc 1 . .
H H12C 0.2342 0.2892 0.4497 0.070 Uiso calc 1 . .
C C13 0.4009(2) 0.8176(2) 0.39408(18) 0.0376(5) Uani d 1 . .
H H13A 0.3302 0.8261 0.3640 0.056 Uiso calc 1 . .
H H13B 0.4730 0.8947 0.4175 0.056 Uiso calc 1 . .
H H13C 0.3907 0.7914 0.4505 0.056 Uiso calc 1 . .
C C14 0.55987(19) 0.70951(19) 0.36919(19) 0.0343(5) Uani d 1 . .
H H14A 0.5512 0.6912 0.4292 0.051 Uiso calc 1 . .
H H14B 0.6264 0.7896 0.3883 0.051 Uiso calc 1 . .
H H14C 0.5768 0.6506 0.3269 0.051 Uiso calc 1 . .
C C15 0.4489(2) 0.7538(2) 0.1936(2) 0.0420(6) Uani d 1 . .
H H15A 0.4773 0.7035 0.1548 0.063 Uiso calc 1 . .
H H15B 0.5109 0.8373 0.2200 0.063 Uiso calc 1 . .
H H15C 0.3750 0.7466 0.1507 0.063 Uiso calc 1 . .
C C16 0.1596(2) 0.6979(2) 0.1776(2) 0.0449(6) Uani d 1 . .
H H16A 0.2305 0.7723 0.2221 0.067 Uiso calc 1 . .
H H16B 0.0875 0.7100 0.1711 0.067 Uiso calc 1 . .
H H16C 0.1687 0.6744 0.1119 0.067 Uiso calc 1 . .
C C17 0.1115(2) 0.6141(2) 0.3497(2) 0.0405(5) Uani d 1 . .
H H17A 0.1503 0.5863 0.3961 0.061 Uiso calc 1 . .
H H17B 0.0243 0.5749 0.3365 0.061 Uiso calc 1 . .
H H17C 0.1426 0.7009 0.3792 0.061 Uiso calc 1 . .
C C18 0.0096(2) 0.4459(2) 0.1325(2) 0.0436(6) Uani d 1 . .
H H18A 0.0295 0.4246 0.0715 0.065 Uiso calc 1 . .
H H18B -0.0568 0.4665 0.1189 0.065 Uiso calc 1 . .
H H18C -0.0145 0.3779 0.1554 0.065 Uiso calc 1 . .
Cl Cl1 0.39377(4) 0.54640(5) 0.51614(3) 0.02502(10) Uani d 1 . .
Cl Cl2 0.54536(5) 0.48760(5) 0.15850(4) 0.03183(11) Uani d 1 . .
N N1 0.46063(15) 0.26090(15) 0.19051(12) 0.0242(3) Uani d 1 . .
N N2 0.30091(14) 0.36004(14) 0.15804(12) 0.0208(3) Uani d 1 . .
N N3 0.14924(14) 0.36071(15) 0.26758(13) 0.0252(3) Uani d 1 . .
N N4 0.28301(14) 0.56547(14) 0.25223(12) 0.0210(3) Uani d 1 . .
P P1 0.43459(4) 0.37814(4) 0.21907(3) 0.01973(10) Uani d 1 . .
P P2 0.27309(4) 0.43630(4) 0.26184(3) 0.01800(9) Uani d 1 . .
Pd Pd1 0.43737(2) 0.45924(2) 0.37046(2) 0.01843(5) Uani d 1 . .
Si Si1 0.61214(6) 0.28225(6) 0.20011(5) 0.03514(14) Uani d 1 . .
Si Si2 0.35607(6) 0.11934(5) 0.19020(5) 0.03079(13) Uani d 1 . .
Si Si3 0.22635(6) 0.31142(5) 0.02732(4) 0.02928(13) Uani d 1 . .
Si Si4 0.07178(5) 0.27242(5) 0.32387(5) 0.02940(13) Uani d 1 . .
Si Si5 0.41760(5) 0.70410(5) 0.29902(4) 0.02496(11) Uani d 1 . .
Si Si6 0.14410(5) 0.57669(5) 0.23102(5) 0.02895(13) Uani d 1 . .
O O1A 0.9440(2) 0.1275(2) 0.5576(2) 0.0579(8) Uani d 0.788(5) A 1
C C19A 1.1344(4) 0.2281(5) 0.6796(4) 0.0839(14) Uiso d 0.788(5) A 1
H H19A 1.1836 0.2323 0.7423 0.126 Uiso calc 0.788(5) A 1
H H19B 1.1707 0.2137 0.6277 0.126 Uiso calc 0.788(5) A 1
H H19C 1.1303 0.3037 0.6889 0.126 Uiso calc 0.788(5) A 1
C C20A 1.0105(4) 0.1284(5) 0.6491(3) 0.0791(13) Uiso d 0.788(5) A 1
H H20A 1.0131 0.0513 0.6394 0.095 Uiso calc 0.788(5) A 1
H H20B 0.9726 0.1418 0.7008 0.095 Uiso calc 0.788(5) A 1
C C21A 0.8231(3) 0.0430(4) 0.5182(3) 0.0676(11) Uiso d 0.788(5) A 1
H H21A 0.7833 0.0527 0.5691 0.081 Uiso calc 0.788(5) A 1
H H21B 0.8173 -0.0383 0.5007 0.081 Uiso calc 0.788(5) A 1
C C22A 0.7602(5) 0.0556(5) 0.4282(3) 0.0604(11) Uiso d 0.788(5) A 1
H H22A 0.6756 -0.0048 0.4022 0.091 Uiso calc 0.788(5) A 1
H H22B 0.7647 0.1355 0.4456 0.091 Uiso calc 0.788(5) A 1
H H22C 0.7986 0.0446 0.3772 0.091 Uiso calc 0.788(5) A 1
O O1B 0.8894(7) 0.1045(8) 0.6139(6) 0.050(2) Uani d 0.212(5) A 2
C C19B 1.0964(9) 0.2188(16) 0.7046(13) 0.080(2) Uiso d 0.212(5) A 2
H H19D 1.1774 0.2298 0.7061 0.121 Uiso calc 0.212(5) A 2
H H19E 1.0905 0.2919 0.7045 0.121 Uiso calc 0.212(5) A 2
H H19F 1.0809 0.2016 0.7635 0.121 Uiso calc 0.212(5) A 2
C C20B 1.0053(8) 0.1165(16) 0.6123(12) 0.0791(18) Uiso d 0.212(5) A 2
H H20C 1.0200 0.1327 0.5521 0.095 Uiso calc 0.212(5) A 2
H H20D 1.0104 0.0420 0.6115 0.095 Uiso calc 0.212(5) A 2
C C21B 0.7957(10) 0.0114(9) 0.5278(9) 0.0730(17) Uiso d 0.212(5) A 2
H H21C 0.7248 -0.0318 0.5462 0.088 Uiso calc 0.212(5) A 2
H H21D 0.8233 -0.0463 0.4977 0.088 Uiso calc 0.212(5) A 2
C C22B 0.7628(16) 0.0660(17) 0.4551(9) 0.060(2) Uiso d 0.212(5) A 2
H H22D 0.6982 0.0030 0.3951 0.090 Uiso calc 0.212(5) A 2
H H22E 0.7352 0.1226 0.4854 0.090 Uiso calc 0.212(5) A 2
H H22F 0.8334 0.1081 0.4371 0.090 Uiso calc 0.212(5) A 2

loop_
_atom_site_aniso_label
_atom_site_aniso_U_11
_atom_site_aniso_U_22
_atom_site_aniso_U_33
_atom_site_aniso_U_12
_atom_site_aniso_U_13
_atom_site_aniso_U_23
C1 0.059(2) 0.121(3) 0.156(4) 0.070(2) 0.059(2) 0.106(3)
C2 0.0638(18) 0.0589(17) 0.0496(16) 0.0372(15) 0.0389(14) 0.0152(13)
C3 0.0295(12) 0.083(2) 0.0448(15) 0.0278(14) 0.0115(11) 0.0131(15)
C4 0.0347(12) 0.0253(11) 0.0618(17) 0.0086(10) 0.0045(11) 0.0146(11)
C5 0.0484(15) 0.0459(14) 0.0460(15) 0.0238(12) 0.0179(12) 0.0272(12)
C6 0.089(2) 0.0374(14) 0.0527(17) 0.0402(16) 0.0212(16) 0.0061(12)
C7 0.0362(13) 0.0378(13) 0.0383(13) 0.0137(11) -0.0122(10) 0.0029(10)
C8 0.0655(18) 0.0591(16) 0.0202(11) 0.0409(15) 0.0076(11) 0.0038(11)
C9 0.0516(14) 0.0488(14) 0.0251(11) 0.0294(12) 0.0094(10) 0.0176(10)
C10 0.0288(12) 0.0385(13) 0.0619(18) 0.0034(10) 0.0159(12) 0.0125(12)
C11 0.0463(15) 0.0494(15) 0.0564(17) 0.0237(12) 0.0319(13) 0.0240(13)
C12 0.0488(15) 0.0506(15) 0.0573(17) 0.0263(13) 0.0209(13) 0.0361(14)
C13 0.0409(13) 0.0274(11) 0.0372(13) 0.0159(10) 0.0079(10) 0.0028(9)
C14 0.0248(10) 0.0249(10) 0.0442(13) 0.0077(8) 0.0057(9) 0.0082(9)
C15 0.0477(14) 0.0385(13) 0.0419(14) 0.0144(11) 0.0189(11) 0.0231(11)
C16 0.0480(15) 0.0469(14) 0.0500(15) 0.0319(12) 0.0073(12) 0.0238(12)
C17 0.0391(13) 0.0427(13) 0.0527(15) 0.0274(11) 0.0226(11) 0.0175(11)
C18 0.0288(11) 0.0446(14) 0.0500(15) 0.0193(11) -0.0045(10) 0.0144(12)
Cl1 0.0260(2) 0.0423(3) 0.01267(19) 0.0246(2) 0.00442(16) 0.00584(18)
Cl2 0.0334(3) 0.0344(3) 0.0361(3) 0.0172(2) 0.0200(2) 0.0163(2)
N1 0.0291(8) 0.0277(8) 0.0219(8) 0.0191(7) 0.0090(7) 0.0081(7)
N2 0.0214(7) 0.0216(7) 0.0175(7) 0.0115(6) 0.0028(6) 0.0040(6)
N3 0.0187(8) 0.0297(9) 0.0283(9) 0.0109(7) 0.0066(7) 0.0130(7)
N4 0.0220(8) 0.0217(7) 0.0210(8) 0.0122(6) 0.0050(6) 0.0082(6)
P1 0.0209(2) 0.0231(2) 0.0164(2) 0.01211(19) 0.00553(17) 0.00576(18)
P2 0.0167(2) 0.0206(2) 0.0167(2) 0.00981(18) 0.00340(17) 0.00615(17)
Pd1 0.01793(7) 0.02364(8) 0.01437(7) 0.01211(6) 0.00337(5) 0.00495(5)
Si1 0.0382(3) 0.0500(4) 0.0408(4) 0.0334(3) 0.0227(3) 0.0243(3)
Si2 0.0376(3) 0.0239(3) 0.0316(3) 0.0180(3) 0.0078(3) 0.0071(2)
Si3 0.0357(3) 0.0322(3) 0.0163(3) 0.0189(3) 0.0001(2) 0.0037(2)
Si4 0.0228(3) 0.0302(3) 0.0377(3) 0.0109(2) 0.0124(2) 0.0161(3)
Si5 0.0267(3) 0.0214(3) 0.0260(3) 0.0107(2) 0.0076(2) 0.0083(2)
Si6 0.0261(3) 0.0314(3) 0.0330(3) 0.0189(2) 0.0044(2) 0.0118(2)
O1A 0.0549(16) 0.0586(16) 0.0620(18) 0.0237(13) 0.0201(13) 0.0273(13)
O1B 0.058(5) 0.046(4) 0.053(5) 0.027(4) 0.027(4) 0.017(4)

loop_
_atom_type_symbol
_atom_type_description
_atom_type_scat_dispersion_real
_atom_type_scat_dispersion_imag
_atom_type_scat_source
C C 0.0033 0.0016 'International Tables Vol C Tables 4.2.6.8 and 6.1.1.4'
H H 0.0000 0.0000 'International Tables Vol C Tables 4.2.6.8 and 6.1.1.4'
N N 0.0061 0.0033 'International Tables Vol C Tables 4.2.6.8 and 6.1.1.4'
Si Si 0.0817 0.0704 'International Tables Vol C Tables 4.2.6.8 and 6.1.1.4'
P P 0.1023 0.0942 'International Tables Vol C Tables 4.2.6.8 and 6.1.1.4'
Cl Cl 0.1484 0.1585 'International Tables Vol C Tables 4.2.6.8 and 6.1.1.4'
Pd Pd -0.9988 1.0072 'International Tables Vol C Tables 4.2.6.8 and 6.1.1.4'
O O 0.0106 0.0060 'International Tables Vol C Tables 4.2.6.8 and 6.1.1.4'

loop_
_geom_angle_atom_site_label_1
_geom_angle_atom_site_label_2
_geom_angle_atom_site_label_3
_geom_angle_site_symmetry_3
_geom_angle
Si1 C1 H1A . 109.5
Si1 C1 H1B . 109.5
H1A C1 H1B . 109.5
Si1 C1 H1C . 109.5
H1A C1 H1C . 109.5
H1B C1 H1C . 109.5
Si1 C2 H2A . 109.5
Si1 C2 H2B . 109.5
H2A C2 H2B . 109.5
Si1 C2 H2C . 109.5
H2A C2 H2C . 109.5
H2B C2 H2C . 109.5
Si1 C3 H3A . 109.5
Si1 C3 H3B . 109.5
H3A C3 H3B . 109.5
Si1 C3 H3C . 109.5
H3A C3 H3C . 109.5
H3B C3 H3C . 109.5
Si2 C4 H4A . 109.5
Si2 C4 H4B . 109.5
H4A C4 H4B . 109.5
Si2 C4 H4C . 109.5
H4A C4 H4C . 109.5
H4B C4 H4C . 109.5
Si2 C5 H5A . 109.5
Si2 C5 H5B . 109.5
H5A C5 H5B . 109.5
Si2 C5 H5C . 109.5
H5A C5 H5C . 109.5
H5B C5 H5C . 109.5
Si2 C6 H6A . 109.5
Si2 C6 H6B . 109.5
H6A C6 H6B . 109.5
Si2 C6 H6C . 109.5
H6A C6 H6C . 109.5
H6B C6 H6C . 109.5
Si3 C7 H7A . 109.5
Si3 C7 H7B . 109.5
H7A C7 H7B . 109.5
Si3 C7 H7C . 109.5
H7A C7 H7C . 109.5
H7B C7 H7C . 109.5
Si3 C8 H8A . 109.5
Si3 C8 H8B . 109.5
H8A C8 H8B . 109.5
Si3 C8 H8C . 109.5
H8A C8 H8C . 109.5
H8B C8 H8C . 109.5
Si3 C9 H9A . 109.5
Si3 C9 H9B . 109.5
H9A C9 H9B . 109.5
Si3 C9 H9C . 109.5
H9A C9 H9C . 109.5
H9B C9 H9C . 109.5
Si4 C10 H10A . 109.5
Si4 C10 H10B . 109.5
H10A C10 H10B . 109.5
Si4 C10 H10C . 109.5
H10A C10 H10C . 109.5
H10B C10 H10C . 109.5
Si4 C11 H11A . 109.5
Si4 C11 H11B . 109.5
H11A C11 H11B . 109.5
Si4 C11 H11C . 109.5
H11A C11 H11C . 109.5
H11B C11 H11C . 109.5
Si4 C12 H12A . 109.5
Si4 C12 H12B . 109.5
H12A C12 H12B . 109.5
Si4 C12 H12C . 109.5
H12A C12 H12C . 109.5
H12B C12 H12C . 109.5
Si5 C13 H13A . 109.5
Si5 C13 H13B . 109.5
H13A C13 H13B . 109.5
Si5 C13 H13C . 109.5
H13A C13 H13C . 109.5
H13B C13 H13C . 109.5
Si5 C14 H14A . 109.5
Si5 C14 H14B . 109.5
H14A C14 H14B . 109.5
Si5 C14 H14C . 109.5
H14A C14 H14C . 109.5
H14B C14 H14C . 109.5
Si5 C15 H15A . 109.5
Si5 C15 H15B . 109.5
H15A C15 H15B . 109.5
Si5 C15 H15C . 109.5
H15A C15 H15C . 109.5
H15B C15 H15C . 109.5
Si6 C16 H16A . 109.5
Si6 C16 H16B . 109.5
H16A C16 H16B . 109.5
Si6 C16 H16C . 109.5
H16A C16 H16C . 109.5
H16B C16 H16C . 109.5
Si6 C17 H17A . 109.5
Si6 C17 H17B . 109.5
H17A C17 H17B . 109.5
Si6 C17 H17C . 109.5
H17A C17 H17C . 109.5
H17B C17 H17C . 109.5
Si6 C18 H18A . 109.5
Si6 C18 H18B . 109.5
H18A C18 H18B . 109.5
Si6 C18 H18C . 109.5
H18A C18 H18C . 109.5
H18B C18 H18C . 109.5
Pd1 Cl1 Pd1 2_666 91.589(15)
P1 N1 Si2 . 120.40(10)
P1 N1 Si1 . 119.78(10)
Si2 N1 Si1 . 116.70(9)
P1 N2 P2 . 97.45(8)
P1 N2 Si3 . 130.40(10)
P2 N2 Si3 . 130.69(9)
P2 N3 Si4 . 146.58(11)
P2 N4 Si5 . 125.76(9)
P2 N4 Si6 . 115.33(9)
Si5 N4 Si6 . 115.66(9)
N1 P1 N2 . 116.97(8)
N1 P1 Cl2 . 101.47(7)
N2 P1 Cl2 . 101.22(6)
N1 P1 Pd1 . 120.46(6)
N2 P1 Pd1 . 97.69(6)
Cl2 P1 Pd1 . 118.18(3)
N1 P1 P2 . 140.56(7)
Cl2 P1 P2 . 114.75(3)
Pd1 P1 P2 . 54.935(15)
N3 P2 N4 . 110.53(9)
N3 P2 N2 . 111.64(9)
N4 P2 N2 . 108.49(8)
N3 P2 Pd1 . 118.85(7)
N4 P2 Pd1 . 112.87(6)
N2 P2 Pd1 . 92.90(5)
N3 P2 P1 . 131.03(7)
N4 P2 P1 . 116.17(6)
Pd1 P2 P1 . 53.685(15)
P1 Pd1 P2 . 71.380(18)
P1 Pd1 Cl1 . 165.791(17)
P2 Pd1 Cl1 . 94.413(16)
P1 Pd1 Cl1 2_666 105.637(16)
P2 Pd1 Cl1 2_666 171.920(18)
Cl1 Pd1 Cl1 2_666 88.411(15)
N1 Si1 C2 . 108.05(12)
N1 Si1 C1 . 110.50(12)
C2 Si1 C1 . 110.16(18)
N1 Si1 C3 . 114.01(10)
C2 Si1 C3 . 110.42(14)
C1 Si1 C3 . 103.65(19)
N1 Si2 C4 . 112.48(10)
N1 Si2 C5 . 110.76(10)
C4 Si2 C5 . 107.33(13)
N1 Si2 C6 . 108.33(12)
C4 Si2 C6 . 105.24(15)
C5 Si2 C6 . 112.64(13)
N2 Si3 C9 . 108.72(10)
N2 Si3 C7 . 109.53(11)
C9 Si3 C7 . 110.83(12)
N2 Si3 C8 . 108.61(10)
C9 Si3 C8 . 109.09(13)
C7 Si3 C8 . 110.02(13)
N3 Si4 C11 . 112.26(11)
N3 Si4 C12 . 113.80(11)
C11 Si4 C12 . 105.73(14)
N3 Si4 C10 . 107.63(11)
C11 Si4 C10 . 108.40(13)
C12 Si4 C10 . 108.88(14)
N4 Si5 C14 . 118.23(9)
N4 Si5 C15 . 109.61(10)
C14 Si5 C15 . 105.73(12)
N4 Si5 C13 . 109.35(10)
C14 Si5 C13 . 101.96(11)
C15 Si5 C13 . 111.74(12)
N4 Si6 C17 . 110.54(10)
N4 Si6 C18 . 116.19(10)
C17 Si6 C18 . 110.40(13)
N4 Si6 C16 . 108.40(10)
C17 Si6 C16 . 109.50(12)
C18 Si6 C16 . 101.29(12)
C21A O1A C20A . 115.6(3)
C20A C19A H19A . 109.5
C20A C19A H19B . 109.5
H19A C19A H19B . 109.5
C20A C19A H19C . 109.5
H19A C19A H19C . 109.5
H19B C19A H19C . 109.5
O1A C20A C19A . 106.5(4)
O1A C20A H20A . 110.4
C19A C20A H20A . 110.4
O1A C20A H20B . 110.4
C19A C20A H20B . 110.4
H20A C20A H20B . 108.6
O1A C21A C22A . 111.4(4)
O1A C21A H21A . 109.4
C22A C21A H21A . 109.4
O1A C21A H21B . 109.4
C22A C21A H21B . 109.4
H21A C21A H21B . 108.0
C21A C22A H22A . 109.5
C21A C22A H22B . 109.5
H22A C22A H22B . 109.5
C21A C22A H22C . 109.5
H22A C22A H22C . 109.5
H22B C22A H22C . 109.5
C21B O1B C20B . 111.9(4)
C20B C19B H19D . 109.5
C20B C19B H19E . 109.5
H19D C19B H19E . 109.5
C20B C19B H19F . 109.5
H19D C19B H19F . 109.5
H19E C19B H19F . 109.5
O1B C20B C19B . 107.1(4)
O1B C20B H20C . 110.3
C19B C20B H20C . 110.3
O1B C20B H20D . 110.3
C19B C20B H20D . 110.3
H20C C20B H20D . 108.5
O1B C21B C22B . 108.3(4)
O1B C21B H21C . 110.0
C22B C21B H21C . 110.0
O1B C21B H21D . 110.0
C22B C21B H21D . 110.0
H21C C21B H21D . 108.4
C21B C22B H22D . 109.5
C21B C22B H22E . 109.5
H22D C22B H22E . 109.5
C21B C22B H22F . 109.5
H22D C22B H22F . 109.5
H22E C22B H22F . 109.5

loop_
_geom_bond_atom_site_label_1
_geom_bond_atom_site_label_2
_geom_bond_site_symmetry_2
_geom_bond_distance
C1 Si1 . 1.858(3)
C1 H1A . 0.9800
C1 H1B . 0.9800
C1 H1C . 0.9800
C2 Si1 . 1.853(3)
C2 H2A . 0.9800
C2 H2B . 0.9800
C2 H2C . 0.9800
C3 Si1 . 1.865(3)
C3 H3A . 0.9800
C3 H3B . 0.9800
C3 H3C . 0.9800
C4 Si2 . 1.844(3)
C4 H4A . 0.9800
C4 H4B . 0.9800
C4 H4C . 0.9800
C5 Si2 . 1.860(3)
C5 H5A . 0.9800
C5 H5B . 0.9800
C5 H5C . 0.9800
C6 Si2 . 1.862(3)
C6 H6A . 0.9800
C6 H6B . 0.9800
C6 H6C . 0.9800
C7 Si3 . 1.862(3)
C7 H7A . 0.9800
C7 H7B . 0.9800
C7 H7C . 0.9800
C8 Si3 . 1.864(3)
C8 H8A . 0.9800
C8 H8B . 0.9800
C8 H8C . 0.9800
C9 Si3 . 1.857(2)
C9 H9A . 0.9800
C9 H9B . 0.9800
C9 H9C . 0.9800
C10 Si4 . 1.877(3)
C10 H10A . 0.9800
C10 H10B . 0.9800
C10 H10C . 0.9800
C11 Si4 . 1.863(3)
C11 H11A . 0.9800
C11 H11B . 0.9800
C11 H11C . 0.9800
C12 Si4 . 1.868(3)
C12 H12A . 0.9800
C12 H12B . 0.9800
C12 H12C . 0.9800
C13 Si5 . 1.872(2)
C13 H13A . 0.9800
C13 H13B . 0.9800
C13 H13C . 0.9800
C14 Si5 . 1.864(2)
C14 H14A . 0.9800
C14 H14B . 0.9800
C14 H14C . 0.9800
C15 Si5 . 1.867(2)
C15 H15A . 0.9800
C15 H15B . 0.9800
C15 H15C . 0.9800
C16 Si6 . 1.882(3)
C16 H16A . 0.9800
C16 H16B . 0.9800
C16 H16C . 0.9800
C17 Si6 . 1.858(3)
C17 H17A . 0.9800
C17 H17B . 0.9800
C17 H17C . 0.9800
C18 Si6 . 1.865(3)
C18 H18A . 0.9800
C18 H18B . 0.9800
C18 H18C . 0.9800
Cl1 Pd1 . 2.4296(5)
Cl1 Pd1 2_666 2.4815(4)
Cl2 P1 . 2.0867(7)
N1 P1 . 1.6519(16)
N1 Si2 . 1.8032(19)
N1 Si1 . 1.8112(18)
N2 P1 . 1.6556(16)
N2 P2 . 1.7772(16)
N2 Si3 . 1.7865(17)
N3 P2 . 1.5346(17)
N3 Si4 . 1.6950(18)
N4 P2 . 1.6736(16)
N4 Si5 . 1.7881(17)
N4 Si6 . 1.8029(16)
P1 Pd1 . 2.1947(5)
P2 Pd1 . 2.2294(5)
Pd1 Cl1 2_666 2.4815(4)
O1A C21A . 1.394(3)
O1A C20A . 1.430(3)
C19A C20A . 1.492(4)
C19A H19A . 0.9800
C19A H19B . 0.9800
C19A H19C . 0.9800
C20A H20A . 0.9900
C20A H20B . 0.9900
C21A C22A . 1.482(3)
C21A H21A . 0.9900
C21A H21B . 0.9900
C22A H22A . 0.9800
C22A H22B . 0.9800
C22A H22C . 0.9800
O1B C21B . 1.422(4)
O1B C20B . 1.429(4)
C19B C20B . 1.500(4)
C19B H19D . 0.9800
C19B H19E . 0.9800
C19B H19F . 0.9800
C20B H20C . 0.9900
C20B H20D . 0.9900
C21B C22B . 1.494(4)
C21B H21C . 0.9900
C21B H21D . 0.9900
C22B H22D . 0.9800
C22B H22E . 0.9800
C22B H22F . 0.9800

loop_
_geom_hbond_atom_site_label_D
_geom_hbond_atom_site_label_H
_geom_hbond_atom_site_label_A
_geom_hbond_site_symmetry_A
_geom_hbond_distance_DH
_geom_hbond_distance_HA
_geom_hbond_distance_DA
_geom_hbond_angle_DHA
C3 H3C Cl1 2_666 0.98 2.72 3.564(3) 144
C14 H14C Cl2 . 0.98 2.67 3.585(2) 156

loop_
_geom_torsion_atom_site_label_1
_geom_torsion_atom_site_label_2
_geom_torsion_atom_site_label_3
_geom_torsion_atom_site_label_4
_geom_torsion
Si2 N1 P1 N2 -51.67(14)
Si1 N1 P1 N2 148.97(10)
Si2 N1 P1 Cl2 -160.70(9)
Si1 N1 P1 Cl2 39.95(11)
Si2 N1 P1 Pd1 66.59(12)
Si1 N1 P1 Pd1 -92.77(11)
Si2 N1 P1 P2 -3.89(17)
Si1 N1 P1 P2 -163.24(5)
P2 N2 P1 N1 136.44(8)
Si3 N2 P1 N1 -56.48(15)
P2 N2 P1 Cl2 -114.39(6)
Si3 N2 P1 Cl2 52.69(13)
P2 N2 P1 Pd1 6.45(7)
Si3 N2 P1 Pd1 173.53(11)
Si3 N2 P1 P2 167.07(18)
Si4 N3 P2 N4 -136.4(2)
Si4 N3 P2 N2 102.7(2)
Si4 N3 P2 Pd1 -3.6(3)
Si4 N3 P2 P1 61.8(3)
Si5 N4 P2 N3 149.26(11)
Si6 N4 P2 N3 -9.39(13)
Si5 N4 P2 N2 -88.03(12)
Si6 N4 P2 N2 113.32(10)
Si5 N4 P2 Pd1 13.45(13)
Si6 N4 P2 Pd1 -145.20(7)
Si5 N4 P2 P1 -45.96(13)
Si6 N4 P2 P1 155.39(7)
P1 N2 P2 N3 -128.98(9)
Si3 N2 P2 N3 64.00(15)
P1 N2 P2 N4 108.99(9)
Si3 N2 P2 N4 -58.03(14)
P1 N2 P2 Pd1 -6.30(7)
Si3 N2 P2 Pd1 -173.32(11)
Si3 N2 P2 P1 -167.02(18)
P1 N1 Si1 C2 -100.16(14)
Si2 N1 Si1 C2 99.74(14)
P1 N1 Si1 C1 139.3(2)
Si2 N1 Si1 C1 -20.8(2)
P1 N1 Si1 C3 23.00(17)
Si2 N1 Si1 C3 -137.10(13)
P1 N1 Si2 C4 30.84(16)
Si1 N1 Si2 C4 -169.18(13)
P1 N1 Si2 C5 -89.26(14)
Si1 N1 Si2 C5 70.71(14)
P1 N1 Si2 C6 146.73(14)
Si1 N1 Si2 C6 -53.29(15)
P1 N2 Si3 C9 -99.16(15)
P2 N2 Si3 C9 63.83(16)
P1 N2 Si3 C7 139.60(14)
P2 N2 Si3 C7 -57.41(16)
P1 N2 Si3 C8 19.42(18)
P2 N2 Si3 C8 -177.58(14)
P2 N3 Si4 C11 105.7(2)
P2 N3 Si4 C12 -14.4(3)
P2 N3 Si4 C10 -135.1(2)
P2 N4 Si5 C14 -2.46(17)
Si6 N4 Si5 C14 156.13(11)
P2 N4 Si5 C15 118.75(14)
Si6 N4 Si5 C15 -82.67(13)
P2 N4 Si5 C13 -118.43(13)
Si6 N4 Si5 C13 40.16(13)
P2 N4 Si6 C17 80.04(13)
Si5 N4 Si6 C17 -80.83(13)
P2 N4 Si6 C18 -46.76(15)
Si5 N4 Si6 C18 152.37(12)
P2 N4 Si6 C16 -159.94(12)
Si5 N4 Si6 C16 39.19(14)
C21A O1A C20A C19A -177.5(4)
C20A O1A C21A C22A 175.5(4)
C21B O1B C20B C19B 178.5(15)
C20B O1B C21B C22B -98.0(17)

_cod_database_fobs_code 1543534
